data_7041615
loop_
_publ_author_name
'Wang, Yu-Ting'
'Gao, Bin-Bin'
'Wang, Fan'
'Liu, Shi-Yuan'
'Yu, Hong'
'Zhang, Wen-Hua'
'Lang, Jian-Ping'

_publ_section_title
;
 Palladium(ii) and palladium(ii)-silver(i) complexes with N-heterocyclic
 carbene and zwitterionic thiolate mixed ligands: synthesis, structural
 characterization and catalytic properties.
;
_journal_issue 6
_journal_name_full 'Dalton transactions (Cambridge, England : 2003)'
_journal_page_first 1832
_journal_page_last 1839
_journal_paper_doi 10.1039/c6dt04599e
_journal_volume 46
_journal_year 2017
_chemical_formula_moiety 'C130 H194 Ag4 N26 Pd4 S10, 12(F6 P)'
_chemical_formula_sum 'C130 H194 Ag4 F72 N26 P12 Pd4 S10'
_chemical_formula_weight 5038.42
_space_group_crystal_system monoclinic
_space_group_IT_number 15
_space_group_name_Hall '-C 2yc'
_space_group_name_H-M_alt 'C 1 2/c 1'
_symmetry_space_group_name_Hall '-C 2yc'
_symmetry_space_group_name_H-M 'C 1 2/c 1'
_atom_sites_solution_hydrogens geom
_audit_creation_method SHELXL-2013
_audit_update_record
;
2016-12-29 deposited with the CCDC.
2017-01-04 downloaded from the CCDC.
;
_cell_angle_alpha 90
_cell_angle_beta 115.292(2)
_cell_angle_gamma 90
_cell_formula_units_Z 4
_cell_length_a 39.487(9)
_cell_length_b 18.813(4)
_cell_length_c 29.645(6)
_cell_measurement_reflns_used 9903
_cell_measurement_temperature 153(2)
_cell_measurement_theta_max 22.26
_cell_measurement_theta_min 2.79
_cell_volume 19911(7)
_computing_cell_refinement 'Bruker D8 Quest'
_computing_data_collection 'Bruker D8 Quest'
_computing_data_reduction 'Bruker D8 Quest'
_computing_molecular_graphics 'SHELXL-2013 (Sheldrick, 2013)'
_computing_publication_material 'publCIF (Westrip, 2010)'
_computing_structure_refinement 'SHELXL-2013 (Sheldrick, 2013)'
_computing_structure_solution 'SHELXL-2013 (Sheldrick, 2013)'
_diffrn_ambient_temperature 153(2)
_diffrn_measured_fraction_theta_full 0.998
_diffrn_measured_fraction_theta_max 0.998
_diffrn_measurement_device_type 'Bruker D8 Quest'
_diffrn_measurement_method 'phi and omega scans'
_diffrn_radiation_type MoK\a
_diffrn_radiation_wavelength 0.71073
_diffrn_reflns_av_R_equivalents 0.0961
_diffrn_reflns_av_unetI/netI 0.0558
_diffrn_reflns_Laue_measured_fraction_full 0.998
_diffrn_reflns_Laue_measured_fraction_max 0.998
_diffrn_reflns_limit_h_max 52
_diffrn_reflns_limit_h_min -52
_diffrn_reflns_limit_k_max 25
_diffrn_reflns_limit_k_min -25
_diffrn_reflns_limit_l_max 39
_diffrn_reflns_limit_l_min -39
_diffrn_reflns_number 233883
_diffrn_reflns_point_group_measured_fraction_full 0.998
_diffrn_reflns_point_group_measured_fraction_max 0.998
_diffrn_reflns_theta_full 25.242
_diffrn_reflns_theta_max 28.282
_diffrn_reflns_theta_min 2.794
_diffrn_standards_decay_% 0
_diffrn_standards_interval_count 0
_diffrn_standards_interval_time 0
_diffrn_standards_number 0
_exptl_absorpt_coefficient_mu 1.056
_exptl_absorpt_correction_T_max 0.919
_exptl_absorpt_correction_T_min 0.859
_exptl_absorpt_correction_type multi-scan
_exptl_absorpt_process_details 'SADABS, Sheldrick, 2008'
_exptl_crystal_colour orange
_exptl_crystal_density_diffrn 1.681
_exptl_crystal_description prism
_exptl_crystal_F_000 10064
_exptl_crystal_size_max 0.200
_exptl_crystal_size_mid 0.120
_exptl_crystal_size_min 0.080
_refine_diff_density_max 1.839
_refine_diff_density_min -1.371
_refine_diff_density_rms 0.119
_refine_ls_extinction_method none
_refine_ls_goodness_of_fit_ref 1.067
_refine_ls_hydrogen_treatment constr
_refine_ls_matrix_type full
_refine_ls_number_parameters 1231
_refine_ls_number_reflns 24655
_refine_ls_number_restraints 333
_refine_ls_restrained_S_all 1.064
_refine_ls_R_factor_all 0.1205
_refine_ls_R_factor_gt 0.0607
_refine_ls_shift/su_max 0.002
_refine_ls_shift/su_mean 0.000
_refine_ls_structure_factor_coef Fsqd
_refine_ls_weighting_details
;
 w=1/[\s^2^(Fo^2^)+(0.0636P)^2^+150.0116P]
 where P=(Fo^2^+2Fc^2^)/3
;
_refine_ls_weighting_scheme calc
_refine_ls_wR_factor_gt 0.1389
_refine_ls_wR_factor_ref 0.1766
_reflns_Friedel_coverage 0.000
_reflns_number_gt 14991
_reflns_number_total 24655
_reflns_threshold_expression 'I > 2\s(I)'
_cod_data_source_file c6dt04599e2.cif
_cod_data_source_block 6
_cod_depositor_comments 'Adding full bibliography for 7041612--7041617.cif.'
_cod_database_code 7041615
_publcif_datablock.id {b219c34e-1342-4631-8759-91c1b63c5c5b}

_shelx_space_group_comment
;
The symmetry employed for this shelxl refinement is uniquely defined
by the following loop, which should always be used as a source of
symmetry information in preference to the above space-group names.
They are only intended as comments.
;
_shelx_estimated_absorpt_t_min 0.817
_shelx_estimated_absorpt_t_max 0.920
_shelxl_version_number 2013-2

loop_
_space_group_symop_operation_xyz
'x, y, z'
'-x, y, -z+1/2'
'x+1/2, y+1/2, z'
'-x+1/2, y+1/2, -z+1/2'
'-x, -y, -z'
'x, -y, z-1/2'
'-x+1/2, -y+1/2, -z'
'x+1/2, -y+1/2, z-1/2'

loop_
_atom_site_label
_atom_site_type_symbol
_atom_site_fract_x
_atom_site_fract_y
_atom_site_fract_z
_atom_site_U_iso_or_equiv
_atom_site_adp_type
_atom_site_occupancy
_atom_site_site_symmetry_order
_atom_site_calc_flag
_atom_site_refinement_flags_posn
_atom_site_refinement_flags_adp
_atom_site_refinement_flags_occupancy
_atom_site_disorder_assembly
_atom_site_disorder_group
Ag1 Ag 0.64749(2) 0.68930(3) 0.46144(2) 0.05034(13) Uani 1 1 d . . . . .
Ag2 Ag 0.74762(2) 0.68217(3) 0.52510(2) 0.04538(13) Uani 1 1 d . . . . .
Pd1 Pd 0.56244(2) 0.62848(2) 0.41811(2) 0.03785(11) Uani 1 1 d . . . . .
Pd2 Pd 0.79653(2) 0.77996(2) 0.62887(2) 0.03421(11) Uani 1 1 d . . . . .
S1 S 0.60392(5) 0.63210(8) 0.37971(6) 0.0466(4) Uani 1 1 d . . . . .
S2 S 0.58076(4) 0.74841(8) 0.44226(6) 0.0428(3) Uani 1 1 d . . . . .
S3 S 0.69403(4) 0.66606(8) 0.54702(6) 0.0430(3) Uani 1 1 d . . . . .
S4 S 0.81451(4) 0.71960(7) 0.57267(5) 0.0358(3) Uani 1 1 d . . . . .
S5 S 0.76942(4) 0.86378(8) 0.56332(6) 0.0403(3) Uani 1 1 d . . . . .
N1 N 0.5142(6) 0.6189(15) 0.4755(10) 0.076(3) Uani 0.46(2) 1 d D U P A 1
N2 N 0.4899(6) 0.6839(13) 0.4126(9) 0.076(3) Uani 0.46(2) 1 d D U P A 1
C1 C 0.5205(7) 0.643(2) 0.4371(12) 0.076(3) Uani 0.46(2) 1 d D U P A 1
C2 C 0.4835(7) 0.6406(16) 0.4788(10) 0.076(3) Uani 0.46(2) 1 d D U P A 1
H2 H 0.4751 0.6300 0.5037 0.091 Uiso 0.46(2) 1 calc R U P A 1
C3 C 0.4667(5) 0.6822(13) 0.4369(9) 0.076(3) Uani 0.46(2) 1 d D U P A 1
H3 H 0.4433 0.7057 0.4265 0.091 Uiso 0.46(2) 1 calc R U P A 1
C4 C 0.5416(7) 0.5739(16) 0.5143(11) 0.076(3) Uani 0.46(2) 1 d D U P A 1
H4A H 0.5363 0.5238 0.5047 0.114 Uiso 0.46(2) 1 calc R U P A 1
H4B H 0.5398 0.5819 0.5459 0.114 Uiso 0.46(2) 1 calc R U P A 1
H4C H 0.5669 0.5858 0.5184 0.114 Uiso 0.46(2) 1 calc R U P A 1
C5 C 0.4832(6) 0.7246(13) 0.3686(8) 0.076(3) Uani 0.46(2) 1 d D U P A 1
H5A H 0.4974 0.7041 0.3516 0.114 Uiso 0.46(2) 1 calc R U P A 1
H5B H 0.4912 0.7738 0.3780 0.114 Uiso 0.46(2) 1 calc R U P A 1
H5C H 0.4564 0.7236 0.3462 0.114 Uiso 0.46(2) 1 calc R U P A 1
N1A N 0.5252(5) 0.6037(10) 0.4890(6) 0.067(4) Uani 0.54(2) 1 d D U P A 2
N2A N 0.4894(4) 0.6620(11) 0.4252(7) 0.074(4) Uani 0.54(2) 1 d D U P A 2
C1A C 0.5236(5) 0.6310(12) 0.4461(7) 0.051(3) Uani 0.54(2) 1 d D U P A 2
C2A C 0.4956(6) 0.6165(13) 0.4977(9) 0.086(5) Uani 0.54(2) 1 d D U P A 2
H2A H 0.4914 0.6015 0.5255 0.103 Uiso 0.54(2) 1 calc R U P A 2
C3A C 0.4723(5) 0.6563(15) 0.4575(10) 0.093(6) Uani 0.54(2) 1 d D U P A 2
H3A H 0.4489 0.6761 0.4526 0.111 Uiso 0.54(2) 1 calc R U P A 2
C4A C 0.5587(8) 0.5662(12) 0.5249(8) 0.092(6) Uani 0.54(2) 1 d D U P A 2
H4A1 H 0.5631 0.5794 0.5589 0.138 Uiso 0.54(2) 1 calc R U P A 2
H4A2 H 0.5805 0.5795 0.5190 0.138 Uiso 0.54(2) 1 calc R U P A 2
H4A3 H 0.5547 0.5148 0.5205 0.138 Uiso 0.54(2) 1 calc R U P A 2
C5A C 0.4744(5) 0.6984(12) 0.3782(8) 0.093(6) Uani 0.54(2) 1 d D U P A 2
H5A1 H 0.4649 0.7450 0.3820 0.140 Uiso 0.54(2) 1 calc R U P A 2
H5A2 H 0.4539 0.6703 0.3536 0.140 Uiso 0.54(2) 1 calc R U P A 2
H5A3 H 0.4941 0.7047 0.3668 0.140 Uiso 0.54(2) 1 calc R U P A 2
N3 N 0.52351(16) 0.5027(3) 0.3550(2) 0.0543(14) Uani 1 1 d . . . . .
N4 N 0.56743(18) 0.4671(3) 0.4228(2) 0.0612(16) Uani 1 1 d . . . . .
N5 N 0.64759(17) 0.3364(3) 0.3438(2) 0.0585(15) Uani 1 1 d . . . . .
N6 N 0.55105(17) 0.7738(3) 0.6260(2) 0.0579(15) Uani 1 1 d . . . . .
N7 N 0.6931(3) 0.3624(4) 0.6125(3) 0.1015(16) Uani 1 1 d . . . . .
N8 N 0.91955(18) 0.4721(3) 0.6648(3) 0.071(2) Uani 1 1 d . . . . .
N9 N 0.6290(2) 0.9820(4) 0.5694(4) 0.0992(16) Uani 1 1 d . . . . .
N10 N 0.74861(15) 0.8201(3) 0.6816(2) 0.0502(13) Uani 1 1 d . . . . .
N11 N 0.78840(17) 0.9018(3) 0.6899(2) 0.0548(14) Uani 1 1 d . . . . .
N12 N 0.81642(15) 0.6459(3) 0.69312(19) 0.0457(12) Uani 1 1 d . . . . .
N13 N 0.85714(16) 0.7279(3) 0.7255(2) 0.0570(15) Uani 1 1 d . . . . .
C6 C 0.54975(17) 0.5263(3) 0.3980(2) 0.0452(14) Uani 1 1 d . . . . .
C7 C 0.5245(3) 0.4297(4) 0.3525(4) 0.075(2) Uani 1 1 d . . . . .
H7 H 0.5085 0.4006 0.3257 0.090 Uiso 1 1 calc R U . . .
C8 C 0.5521(3) 0.4077(4) 0.3947(4) 0.080(3) Uani 1 1 d . . . . .
H8 H 0.5598 0.3599 0.4037 0.097 Uiso 1 1 calc R U . . .
C9 C 0.4990(2) 0.5473(5) 0.3160(3) 0.075(2) Uani 1 1 d . . . . .
H9A H 0.4822 0.5726 0.3273 0.112 Uiso 1 1 calc R U . . .
H9B H 0.4840 0.5183 0.2868 0.112 Uiso 1 1 calc R U . . .
H9C H 0.5137 0.5819 0.3071 0.112 Uiso 1 1 calc R U . . .
C10 C 0.5996(3) 0.4663(5) 0.4717(4) 0.090(3) Uani 1 1 d . . . . .
H10A H 0.6097 0.5145 0.4803 0.136 Uiso 1 1 calc R U . . .
H10B H 0.6190 0.4347 0.4706 0.136 Uiso 1 1 calc R U . . .
H10C H 0.5917 0.4492 0.4969 0.136 Uiso 1 1 calc R U . . .
C11 C 0.61713(17) 0.5453(3) 0.3709(2) 0.0422(14) Uani 1 1 d . . . . .
C12 C 0.59684(19) 0.5103(3) 0.3266(2) 0.0501(16) Uani 1 1 d . . . . .
H12 H 0.5757 0.5329 0.3015 0.060 Uiso 1 1 calc R U . . .
C13 C 0.60668(19) 0.4430(4) 0.3180(3) 0.0550(17) Uani 1 1 d . . . . .
H13 H 0.5922 0.4196 0.2873 0.066 Uiso 1 1 calc R U . . .
C14 C 0.63731(18) 0.4099(3) 0.3538(3) 0.0494(16) Uani 1 1 d . . . . .
C15 C 0.6582(2) 0.4435(4) 0.3980(3) 0.0599(18) Uani 1 1 d . . . . .
H15 H 0.6796 0.4207 0.4226 0.072 Uiso 1 1 calc R U . . .
C16 C 0.64812(19) 0.5112(4) 0.4067(3) 0.0523(16) Uani 1 1 d . . . . .
H16 H 0.6626 0.5343 0.4375 0.063 Uiso 1 1 calc R U . . .
C17 C 0.6853(5) 0.3151(8) 0.3783(7) 0.097(3) Uani 0.641(9) 1 d . . P B 1
H17A H 0.6866 0.3103 0.4119 0.146 Uiso 0.641(9) 1 calc R U P B 1
H17B H 0.7033 0.3512 0.3785 0.146 Uiso 0.641(9) 1 calc R U P B 1
H17C H 0.6914 0.2694 0.3677 0.146 Uiso 0.641(9) 1 calc R U P B 1
C18 C 0.6524(5) 0.3373(7) 0.2949(7) 0.097(3) Uani 0.641(9) 1 d . . P B 1
H18A H 0.6603 0.2902 0.2891 0.146 Uiso 0.641(9) 1 calc R U P B 1
H18B H 0.6714 0.3725 0.2975 0.146 Uiso 0.641(9) 1 calc R U P B 1
H18C H 0.6285 0.3498 0.2671 0.146 Uiso 0.641(9) 1 calc R U P B 1
C19 C 0.6186(5) 0.2855(7) 0.3384(8) 0.097(3) Uani 0.641(9) 1 d . . P B 1
H19A H 0.6244 0.2397 0.3277 0.146 Uiso 0.641(9) 1 calc R U P B 1
H19B H 0.5944 0.3028 0.3134 0.146 Uiso 0.641(9) 1 calc R U P B 1
H19C H 0.6173 0.2797 0.3705 0.146 Uiso 0.641(9) 1 calc R U P B 1
C17A C 0.6846(9) 0.3382(14) 0.3431(14) 0.097(3) Uani 0.359(9) 1 d . . P B 2
H17D H 0.6841 0.3721 0.3178 0.146 Uiso 0.359(9) 1 calc R U P B 2
H17E H 0.6907 0.2908 0.3351 0.146 Uiso 0.359(9) 1 calc R U P B 2
H17F H 0.7035 0.3528 0.3759 0.146 Uiso 0.359(9) 1 calc R U P B 2
C18A C 0.6176(9) 0.3055(13) 0.2940(13) 0.097(3) Uani 0.359(9) 1 d . . P B 2
H18D H 0.6189 0.3306 0.2658 0.146 Uiso 0.359(9) 1 calc R U P B 2
H18E H 0.5927 0.3118 0.2929 0.146 Uiso 0.359(9) 1 calc R U P B 2
H18F H 0.6224 0.2548 0.2920 0.146 Uiso 0.359(9) 1 calc R U P B 2
C19A C 0.6442(10) 0.2846(13) 0.3805(13) 0.097(3) Uani 0.359(9) 1 d . . P B 2
H19D H 0.6446 0.2359 0.3690 0.146 Uiso 0.359(9) 1 calc R U P B 2
H19E H 0.6206 0.2929 0.3831 0.146 Uiso 0.359(9) 1 calc R U P B 2
H19F H 0.6653 0.2913 0.4133 0.146 Uiso 0.359(9) 1 calc R U P B 2
C20 C 0.57389(16) 0.7593(3) 0.4976(2) 0.0387(13) Uani 1 1 d . . . . .
C21 C 0.59876(17) 0.7327(3) 0.5433(2) 0.0434(14) Uani 1 1 d . . . . .
H21 H 0.6210 0.7098 0.5461 0.052 Uiso 1 1 calc R U . . .
C22 C 0.59186(19) 0.7387(4) 0.5849(3) 0.0531(16) Uani 1 1 d . . . . .
H22 H 0.6092 0.7200 0.6159 0.064 Uiso 1 1 calc R U . . .
C23 C 0.55977(18) 0.7721(3) 0.5813(2) 0.0455(15) Uani 1 1 d . . . . .
C24 C 0.5353(2) 0.8013(4) 0.5368(3) 0.0556(17) Uani 1 1 d . . . . .
H24 H 0.5135 0.8254 0.5346 0.067 Uiso 1 1 calc R U . . .
C25 C 0.54242(19) 0.7955(4) 0.4952(3) 0.0510(16) Uani 1 1 d . . . . .
H25 H 0.5257 0.8165 0.4646 0.061 Uiso 1 1 calc R U . . .
C26 C 0.5408(7) 0.8409(8) 0.6352(8) 0.084(7) Uani 0.59(2) 1 d . U P C 1
H26A H 0.5604 0.8751 0.6386 0.126 Uiso 0.59(2) 1 calc R U P C 1
H26B H 0.5375 0.8399 0.6661 0.126 Uiso 0.59(2) 1 calc R U P C 1
H26C H 0.5172 0.8550 0.6074 0.126 Uiso 0.59(2) 1 calc R U P C 1
C27 C 0.5838(5) 0.7461(12) 0.6745(6) 0.089(6) Uani 0.59(2) 1 d . U P C 1
H27A H 0.6063 0.7744 0.6815 0.133 Uiso 0.59(2) 1 calc R U P C 1
H27B H 0.5888 0.6962 0.6702 0.133 Uiso 0.59(2) 1 calc R U P C 1
H27C H 0.5769 0.7504 0.7025 0.133 Uiso 0.59(2) 1 calc R U P C 1
C28 C 0.5181(6) 0.7183(16) 0.6158(11) 0.097(9) Uani 0.59(2) 1 d . U P C 1
H28A H 0.5069 0.7271 0.6391 0.146 Uiso 0.59(2) 1 calc R U P C 1
H28B H 0.5281 0.6699 0.6205 0.146 Uiso 0.59(2) 1 calc R U P C 1
H28C H 0.4989 0.7239 0.5815 0.146 Uiso 0.59(2) 1 calc R U P C 1
C26A C 0.5146(9) 0.822(2) 0.6149(13) 0.107(11) Uani 0.41(2) 1 d . U P C 2
H26D H 0.4927 0.7997 0.5880 0.160 Uiso 0.41(2) 1 calc R U P C 2
H26E H 0.5184 0.8693 0.6047 0.160 Uiso 0.41(2) 1 calc R U P C 2
H26F H 0.5103 0.8247 0.6451 0.160 Uiso 0.41(2) 1 calc R U P C 2
C27A C 0.5821(8) 0.8157(18) 0.6680(9) 0.100(11) Uani 0.41(2) 1 d . U P C 2
H27D H 0.5771 0.8163 0.6976 0.150 Uiso 0.41(2) 1 calc R U P C 2
H27E H 0.5827 0.8646 0.6569 0.150 Uiso 0.41(2) 1 calc R U P C 2
H27F H 0.6064 0.7929 0.6763 0.150 Uiso 0.41(2) 1 calc R U P C 2
C28A C 0.5408(13) 0.7082(16) 0.6348(15) 0.103(12) Uani 0.41(2) 1 d . U P C 2
H28D H 0.5276 0.6831 0.6031 0.155 Uiso 0.41(2) 1 calc R U P C 2
H28E H 0.5243 0.7129 0.6516 0.155 Uiso 0.41(2) 1 calc R U P C 2
H28F H 0.5632 0.6813 0.6561 0.155 Uiso 0.41(2) 1 calc R U P C 2
C29 C 0.69261(16) 0.5757(3) 0.5624(2) 0.0395(13) Uani 1 1 d . . . . .
C30 C 0.6742(2) 0.5577(4) 0.5912(3) 0.0599(19) Uani 1 1 d . . . . .
H30 H 0.6613 0.5934 0.6004 0.072 Uiso 1 1 calc R U . . .
C31 C 0.6742(2) 0.4882(4) 0.6070(3) 0.069(2) Uani 1 1 d . . . . .
H31 H 0.6615 0.4768 0.6270 0.083 Uiso 1 1 calc R U . . .
C32 C 0.69265(19) 0.4356(4) 0.5938(3) 0.0534(17) Uani 1 1 d . . . . .
C33 C 0.7106(2) 0.4526(4) 0.5646(3) 0.0596(18) Uani 1 1 d . . . . .
H33 H 0.7235 0.4168 0.5556 0.072 Uiso 1 1 calc R U . . .
C34 C 0.7100(2) 0.5220(3) 0.5480(3) 0.0527(16) Uani 1 1 d . . . . .
H34 H 0.7217 0.5327 0.5267 0.063 Uiso 1 1 calc R U . . .
C35 C 0.6526(3) 0.3360(5) 0.5970(4) 0.1015(16) Uani 1 1 d . . . . .
H35A H 0.6383 0.3726 0.6049 0.152 Uiso 1 1 calc R U . . .
H35B H 0.6530 0.2923 0.6153 0.152 Uiso 1 1 calc R U . . .
H35C H 0.6407 0.3263 0.5611 0.152 Uiso 1 1 calc R U . . .
C36 C 0.7090(3) 0.3608(5) 0.6671(4) 0.1015(16) Uani 1 1 d . . . . .
H36A H 0.7353 0.3751 0.6810 0.152 Uiso 1 1 calc R U . . .
H36B H 0.7071 0.3125 0.6783 0.152 Uiso 1 1 calc R U . . .
H36C H 0.6950 0.3936 0.6786 0.152 Uiso 1 1 calc R U . . .
C37 C 0.7103(3) 0.3107(5) 0.5937(4) 0.1015(16) Uani 1 1 d . . . . .
H37A H 0.6979 0.3109 0.5572 0.152 Uiso 1 1 calc R U . . .
H37B H 0.7078 0.2635 0.6060 0.152 Uiso 1 1 calc R U . . .
H37C H 0.7369 0.3221 0.6052 0.152 Uiso 1 1 calc R U . . .
C38 C 0.84473(16) 0.6462(3) 0.5999(2) 0.0388(13) Uani 1 1 d . . . . .
C39 C 0.83345(19) 0.5776(3) 0.5838(3) 0.0513(16) Uani 1 1 d . . . . .
H39 H 0.8089 0.5693 0.5586 0.062 Uiso 1 1 calc R U . . .
C40 C 0.8576(2) 0.5207(3) 0.6043(3) 0.0581(18) Uani 1 1 d . . . . .
H40 H 0.8498 0.4737 0.5928 0.070 Uiso 1 1 calc R U . . .
C41 C 0.89246(19) 0.5324(4) 0.6408(3) 0.0527(17) Uani 1 1 d . . . . .
C42 C 0.90436(19) 0.6010(4) 0.6567(3) 0.0610(19) Uani 1 1 d . . . . .
H42 H 0.9289 0.6092 0.6818 0.073 Uiso 1 1 calc R U . . .
C43 C 0.88041(18) 0.6572(4) 0.6360(3) 0.0557(17) Uani 1 1 d . . . . .
H43 H 0.8887 0.7042 0.6468 0.067 Uiso 1 1 calc R U . . .
C44 C 0.9012(3) 0.4004(5) 0.6474(4) 0.0951(19) Uani 1 1 d . . . . .
H44A H 0.8916 0.3971 0.6110 0.143 Uiso 1 1 calc R U . . .
H44B H 0.8804 0.3950 0.6569 0.143 Uiso 1 1 calc R U . . .
H44C H 0.9196 0.3626 0.6630 0.143 Uiso 1 1 calc R U . . .
C45 C 0.9327(3) 0.4747(5) 0.7207(4) 0.0951(19) Uani 1 1 d . . . . .
H45A H 0.9484 0.4331 0.7359 0.143 Uiso 1 1 calc R U . . .
H45B H 0.9109 0.4745 0.7284 0.143 Uiso 1 1 calc R U . . .
H45C H 0.9473 0.5181 0.7339 0.143 Uiso 1 1 calc R U . . .
C46 C 0.9516(3) 0.4775(5) 0.6519(4) 0.0951(19) Uani 1 1 d . . . . .
H46A H 0.9697 0.4399 0.6691 0.143 Uiso 1 1 calc R U . . .
H46B H 0.9635 0.5240 0.6623 0.143 Uiso 1 1 calc R U . . .
H46C H 0.9428 0.4721 0.6158 0.143 Uiso 1 1 calc R U . . .
C47 C 0.72766(16) 0.8977(3) 0.5636(2) 0.0367(12) Uani 1 1 d . . . . .
C48 C 0.7259(2) 0.9674(4) 0.5757(4) 0.076(3) Uani 1 1 d . . . . .
H48 H 0.7471 0.9972 0.5835 0.091 Uiso 1 1 calc R U . . .
C49 C 0.6935(2) 0.9956(4) 0.5769(4) 0.084(3) Uani 1 1 d . . . . .
H49 H 0.6930 1.0438 0.5861 0.101 Uiso 1 1 calc R U . . .
C50 C 0.66290(18) 0.9544(3) 0.5649(2) 0.0453(14) Uani 1 1 d . . . . .
C51 C 0.6636(2) 0.8858(4) 0.5507(3) 0.066(2) Uani 1 1 d . . . . .
H51 H 0.6418 0.8570 0.5413 0.079 Uiso 1 1 calc R U . . .
C52 C 0.6958(2) 0.8580(3) 0.5501(3) 0.060(2) Uani 1 1 d . . . . .
H52 H 0.6958 0.8101 0.5399 0.072 Uiso 1 1 calc R U . . .
C53 C 0.5953(3) 0.9732(5) 0.5213(4) 0.0992(16) Uani 1 1 d . . . . .
H53A H 0.5911 0.9225 0.5131 0.149 Uiso 1 1 calc R U . . .
H53B H 0.5992 0.9980 0.4948 0.149 Uiso 1 1 calc R U . . .
H53C H 0.5734 0.9932 0.5242 0.149 Uiso 1 1 calc R U . . .
C54 C 0.6297(3) 1.0593(5) 0.5793(4) 0.0992(16) Uani 1 1 d . . . . .
H54A H 0.6061 1.0732 0.5805 0.149 Uiso 1 1 calc R U . . .
H54B H 0.6326 1.0855 0.5526 0.149 Uiso 1 1 calc R U . . .
H54C H 0.6507 1.0702 0.6113 0.149 Uiso 1 1 calc R U . . .
C55 C 0.6243(3) 0.9438(5) 0.6095(4) 0.0992(16) Uani 1 1 d . . . . .
H55A H 0.6475 0.9469 0.6403 0.149 Uiso 1 1 calc R U . . .
H55B H 0.6186 0.8937 0.6001 0.149 Uiso 1 1 calc R U . . .
H55C H 0.6037 0.9651 0.6149 0.149 Uiso 1 1 calc R U . . .
C56 C 0.77722(18) 0.8364(3) 0.6708(2) 0.0441(14) Uani 1 1 d . . . . .
C57 C 0.7418(3) 0.8752(5) 0.7076(3) 0.071(2) Uani 1 1 d . . . . .
H57 H 0.7229 0.8765 0.7195 0.085 Uiso 1 1 calc R U . . .
C58 C 0.7665(3) 0.9256(4) 0.7129(3) 0.071(2) Uani 1 1 d . . . . .
H58 H 0.7688 0.9699 0.7293 0.085 Uiso 1 1 calc R U . . .
C59 C 0.7266(2) 0.7549(5) 0.6677(3) 0.070(2) Uani 1 1 d . . . . .
H59A H 0.7356 0.7247 0.6481 0.105 Uiso 1 1 calc R U . . .
H59B H 0.7002 0.7666 0.6477 0.105 Uiso 1 1 calc R U . . .
H59C H 0.7293 0.7294 0.6979 0.105 Uiso 1 1 calc R U . . .
C60 C 0.8169(3) 0.9448(4) 0.6850(3) 0.077(2) Uani 1 1 d . . . . .
H60A H 0.8387 0.9482 0.7174 0.115 Uiso 1 1 calc R U . . .
H60B H 0.8070 0.9925 0.6735 0.115 Uiso 1 1 calc R U . . .
H60C H 0.8245 0.9229 0.6607 0.115 Uiso 1 1 calc R U . . .
C61 C 0.82430(17) 0.7131(3) 0.6863(2) 0.0411(13) Uani 1 1 d . . . . .
C62 C 0.8443(2) 0.6185(4) 0.7365(3) 0.0620(19) Uani 1 1 d . . . . .
H62 H 0.8452 0.5718 0.7493 0.074 Uiso 1 1 calc R U . . .
C63 C 0.8696(2) 0.6696(4) 0.7569(3) 0.070(2) Uani 1 1 d . . . . .
H63 H 0.8919 0.6667 0.7870 0.084 Uiso 1 1 calc R U . . .
C64 C 0.7839(2) 0.6051(4) 0.6606(3) 0.0594(18) Uani 1 1 d . . . . .
H64A H 0.7712 0.6298 0.6286 0.089 Uiso 1 1 calc R U . . .
H64B H 0.7667 0.6000 0.6763 0.089 Uiso 1 1 calc R U . . .
H64C H 0.7920 0.5580 0.6550 0.089 Uiso 1 1 calc R U . . .
C65 C 0.8771(3) 0.7955(5) 0.7346(3) 0.087(3) Uani 1 1 d . . . . .
H65A H 0.8671 0.8240 0.7040 0.130 Uiso 1 1 calc R U . . .
H65B H 0.9038 0.7866 0.7448 0.130 Uiso 1 1 calc R U . . .
H65C H 0.8738 0.8213 0.7612 0.130 Uiso 1 1 calc R U . . .
P1 P 0.46631(8) 0.94233(16) 0.37421(15) 0.1060(10) Uani 1 1 d D . . . .
F1 F 0.4592(3) 0.8836(5) 0.4037(6) 0.277(8) Uani 1 1 d D . . . .
F2 F 0.4666(4) 0.8925(6) 0.3328(6) 0.270(7) Uani 1 1 d D . . . .
F3 F 0.4233(2) 0.9524(6) 0.3421(4) 0.199(4) Uani 1 1 d D . . . .
F4 F 0.47360(19) 1.0045(4) 0.3449(3) 0.140(3) Uani 1 1 d D . . . .
F5 F 0.4619(3) 0.9953(5) 0.4110(3) 0.176(3) Uani 1 1 d D . . . .
F6 F 0.5075(2) 0.9322(7) 0.4030(4) 0.229(6) Uani 1 1 d D . . . .
P2 P 0.66507(8) 0.89116(11) 0.77218(11) 0.0792(7) Uani 1 1 d . . . . .
F7 F 0.6883(3) 0.8453(5) 0.8177(5) 0.230(6) Uani 1 1 d . . . . .
F8 F 0.6696(3) 0.8346(4) 0.7368(5) 0.198(5) Uani 1 1 d . . . . .
F9 F 0.6995(2) 0.9332(3) 0.7745(3) 0.146(3) Uani 1 1 d . . . . .
F10 F 0.6390(3) 0.9353(4) 0.7267(3) 0.173(3) Uani 1 1 d . . . . .
F11 F 0.65941(18) 0.9484(3) 0.8060(3) 0.122(2) Uani 1 1 d . . . . .
F12 F 0.62875(18) 0.8490(3) 0.7683(2) 0.112(2) Uani 1 1 d . . . . .
P3 P 0.76342(7) 0.63698(10) 0.80091(9) 0.0663(5) Uani 1 1 d . . . . .
F13 F 0.7342(2) 0.6112(4) 0.7490(3) 0.152(3) Uani 1 1 d . . . . .
F14 F 0.74338(19) 0.5895(3) 0.8265(3) 0.122(2) Uani 1 1 d . . . . .
F15 F 0.73764(17) 0.7022(3) 0.7977(3) 0.116(2) Uani 1 1 d . . . . .
F16 F 0.7937(2) 0.6620(3) 0.8535(2) 0.128(2) Uani 1 1 d . . . . .
F17 F 0.78365(19) 0.6853(3) 0.7769(3) 0.125(2) Uani 1 1 d . . . . .
F18 F 0.78892(17) 0.5713(3) 0.8040(2) 0.1059(18) Uani 1 1 d . . . . .
P4 P 0.40480(8) 0.49826(16) 0.33359(12) 0.0925(8) Uani 1 1 d . . . . .
F19 F 0.4117(5) 0.4461(6) 0.3011(5) 0.281(8) Uani 1 1 d . . . . .
F20 F 0.4474(2) 0.4943(6) 0.3701(3) 0.183(4) Uani 1 1 d . . . . .
F21 F 0.4126(2) 0.5549(5) 0.3010(4) 0.176(4) Uani 1 1 d . . . . .
F22 F 0.4024(3) 0.5479(5) 0.3726(5) 0.220(5) Uani 1 1 d . . . . .
F23 F 0.3639(2) 0.5096(9) 0.3037(4) 0.279(8) Uani 1 1 d . . . . .
F24 F 0.3957(2) 0.4359(4) 0.3613(3) 0.157(3) Uani 1 1 d . . . . .
P5 P 0.59093(9) 0.21624(13) 0.47335(9) 0.0851(7) Uani 1 1 d . . . . .
F25 F 0.5606(3) 0.1645(5) 0.4740(3) 0.173(3) Uani 1 1 d . . . . .
F26 F 0.5696(3) 0.2815(4) 0.4793(3) 0.163(3) Uani 1 1 d . . . . .
F27 F 0.6133(3) 0.2089(3) 0.5307(2) 0.165(4) Uani 1 1 d . . . . .
F28 F 0.6224(2) 0.2688(5) 0.4728(3) 0.155(3) Uani 1 1 d . . . . .
F29 F 0.6116(3) 0.1484(5) 0.4668(3) 0.183(4) Uani 1 1 d . . . . .
F30 F 0.5714(2) 0.2254(4) 0.4151(2) 0.123(2) Uani 1 1 d . . . . .
P6 P 0.77426(16) 0.3396(3) 0.5096(2) 0.0910(15) Uani 0.5 1 d D . P D -1
F31 F 0.7814(8) 0.2628(7) 0.5066(8) 0.29(2) Uani 0.5 1 d D . P D -1
F32 F 0.7790(5) 0.3329(10) 0.5641(5) 0.196(9) Uani 0.5 1 d D . P D -1
F33 F 0.7320(4) 0.3383(16) 0.4921(6) 0.30(2) Uani 0.5 1 d D . P D -1
F34 F 0.7681(5) 0.4211(6) 0.5125(7) 0.156(6) Uani 0.5 1 d D . P D -1
F35 F 0.7740(4) 0.3465(6) 0.4588(4) 0.132(5) Uani 0.5 1 d D . P D -1
F36 F 0.8138(4) 0.3588(11) 0.5282(8) 0.230(11) Uani 0.5 1 d D . P D -1
P7 P 0.5000 0.75316(15) 0.7500 0.0530(6) Uani 1 2 d S T P . .
F39 F 0.52646(17) 0.7507(4) 0.80712(19) 0.123(2) Uani 1 1 d . . . . .
F38 F 0.4768(2) 0.6936(4) 0.7605(3) 0.136(3) Uani 1 1 d . . . . .
F37 F 0.5252(3) 0.8060(5) 0.7407(3) 0.213(5) Uani 1 1 d . . . . .

loop_
_atom_site_aniso_label
_atom_site_aniso_U_11
_atom_site_aniso_U_22
_atom_site_aniso_U_33
_atom_site_aniso_U_23
_atom_site_aniso_U_13
_atom_site_aniso_U_12
Ag1 0.0512(3) 0.0456(3) 0.0565(3) -0.0005(2) 0.0253(2) -0.0019(2)
Ag2 0.0406(3) 0.0443(3) 0.0545(3) 0.0100(2) 0.0235(2) 0.0006(2)
Pd1 0.0372(2) 0.0403(2) 0.0374(2) -0.00445(19) 0.01724(19) 0.00058(19)
Pd2 0.0351(2) 0.0335(2) 0.0354(2) 0.00172(18) 0.01631(18) 0.00113(17)
S1 0.0610(10) 0.0361(7) 0.0580(10) -0.0087(7) 0.0399(8) -0.0039(7)
S2 0.0512(9) 0.0395(8) 0.0449(9) -0.0018(6) 0.0273(7) 0.0058(7)
S3 0.0409(8) 0.0390(8) 0.0554(9) 0.0040(7) 0.0266(7) -0.0003(6)
S4 0.0372(7) 0.0309(6) 0.0416(8) 0.0024(6) 0.0191(6) 0.0012(6)
S5 0.0431(8) 0.0405(8) 0.0412(8) 0.0063(6) 0.0217(7) 0.0063(6)
N1 0.057(4) 0.074(6) 0.096(7) -0.024(5) 0.032(4) -0.008(4)
N2 0.057(4) 0.074(6) 0.096(7) -0.024(5) 0.032(4) -0.008(4)
C1 0.057(4) 0.074(6) 0.096(7) -0.024(5) 0.032(4) -0.008(4)
C2 0.057(4) 0.074(6) 0.096(7) -0.024(5) 0.032(4) -0.008(4)
C3 0.057(4) 0.074(6) 0.096(7) -0.024(5) 0.032(4) -0.008(4)
C4 0.057(4) 0.074(6) 0.096(7) -0.024(5) 0.032(4) -0.008(4)
C5 0.057(4) 0.074(6) 0.096(7) -0.024(5) 0.032(4) -0.008(4)
N1A 0.067(9) 0.074(11) 0.079(9) -0.035(6) 0.050(8) -0.037(7)
N2A 0.053(6) 0.089(11) 0.095(8) -0.048(7) 0.047(6) -0.015(6)
C1A 0.056(6) 0.053(9) 0.059(8) -0.033(5) 0.038(6) -0.021(5)
C2A 0.098(10) 0.101(13) 0.104(11) -0.061(8) 0.087(9) -0.063(8)
C3A 0.058(8) 0.113(14) 0.133(13) -0.059(10) 0.066(8) -0.026(8)
C4A 0.138(15) 0.084(13) 0.075(11) 0.015(9) 0.065(12) -0.017(13)
C5A 0.045(10) 0.083(14) 0.130(12) -0.012(11) 0.017(9) -0.002(8)
N3 0.049(3) 0.061(4) 0.053(3) -0.013(3) 0.021(3) -0.011(3)
N4 0.066(4) 0.046(3) 0.077(4) 0.013(3) 0.036(4) 0.002(3)
N5 0.059(4) 0.041(3) 0.078(4) -0.016(3) 0.032(3) -0.001(3)
N6 0.066(4) 0.066(4) 0.055(4) -0.013(3) 0.038(3) -0.011(3)
N7 0.137(5) 0.064(3) 0.094(3) 0.018(3) 0.039(3) -0.008(3)
N8 0.066(4) 0.061(4) 0.110(6) 0.040(4) 0.063(4) 0.033(3)
N9 0.092(3) 0.087(3) 0.139(5) 0.014(3) 0.069(3) 0.036(3)
N10 0.050(3) 0.065(4) 0.042(3) 0.004(3) 0.026(3) 0.008(3)
N11 0.079(4) 0.044(3) 0.052(3) -0.002(3) 0.038(3) 0.003(3)
N12 0.050(3) 0.042(3) 0.046(3) 0.011(2) 0.022(3) 0.008(2)
N13 0.052(3) 0.054(3) 0.050(3) 0.005(3) 0.007(3) 0.002(3)
C6 0.040(3) 0.048(4) 0.053(4) -0.005(3) 0.025(3) -0.003(3)
C7 0.083(6) 0.051(4) 0.106(7) -0.031(5) 0.054(6) -0.030(4)
C8 0.082(6) 0.045(4) 0.126(8) 0.002(5) 0.055(6) -0.008(4)
C9 0.071(5) 0.094(6) 0.047(4) -0.016(4) 0.015(4) -0.024(5)
C10 0.078(6) 0.090(7) 0.099(7) 0.045(6) 0.034(6) 0.021(5)
C11 0.044(3) 0.038(3) 0.054(4) -0.011(3) 0.029(3) -0.004(3)
C12 0.050(4) 0.051(4) 0.048(4) -0.010(3) 0.019(3) 0.010(3)
C13 0.049(4) 0.053(4) 0.058(4) -0.024(3) 0.019(3) -0.002(3)
C14 0.052(4) 0.036(3) 0.065(4) -0.016(3) 0.029(3) 0.000(3)
C15 0.058(4) 0.056(4) 0.056(4) -0.006(3) 0.015(4) 0.007(3)
C16 0.049(4) 0.050(4) 0.055(4) -0.015(3) 0.019(3) -0.002(3)
C17 0.119(7) 0.056(4) 0.134(9) -0.019(5) 0.071(7) 0.010(4)
C18 0.119(7) 0.056(4) 0.134(9) -0.019(5) 0.071(7) 0.010(4)
C19 0.119(7) 0.056(4) 0.134(9) -0.019(5) 0.071(7) 0.010(4)
C17A 0.119(7) 0.056(4) 0.134(9) -0.019(5) 0.071(7) 0.010(4)
C18A 0.119(7) 0.056(4) 0.134(9) -0.019(5) 0.071(7) 0.010(4)
C19A 0.119(7) 0.056(4) 0.134(9) -0.019(5) 0.071(7) 0.010(4)
C20 0.042(3) 0.033(3) 0.047(3) -0.005(2) 0.024(3) 0.000(2)
C21 0.041(3) 0.050(4) 0.044(3) -0.005(3) 0.023(3) 0.003(3)
C22 0.052(4) 0.057(4) 0.054(4) -0.002(3) 0.026(3) -0.003(3)
C23 0.046(3) 0.051(4) 0.050(4) -0.013(3) 0.031(3) -0.010(3)
C24 0.051(4) 0.062(4) 0.062(5) -0.011(3) 0.032(4) 0.006(3)
C25 0.048(4) 0.057(4) 0.048(4) -0.004(3) 0.021(3) 0.012(3)
C26 0.16(2) 0.050(8) 0.096(14) -0.004(8) 0.102(16) 0.017(11)
C27 0.110(13) 0.109(15) 0.060(9) -0.013(9) 0.050(9) -0.004(11)
C28 0.109(16) 0.111(18) 0.108(17) -0.028(14) 0.082(14) -0.049(15)
C26A 0.10(2) 0.15(3) 0.11(2) 0.002(19) 0.080(19) 0.033(19)
C27A 0.13(2) 0.14(3) 0.057(13) -0.054(15) 0.059(14) -0.051(19)
C28A 0.20(3) 0.047(12) 0.13(3) 0.009(16) 0.14(3) -0.01(2)
C29 0.034(3) 0.041(3) 0.039(3) 0.006(2) 0.012(3) -0.002(2)
C30 0.059(4) 0.050(4) 0.088(5) 0.015(4) 0.048(4) 0.003(3)
C31 0.067(5) 0.068(5) 0.090(6) 0.028(4) 0.051(5) 0.005(4)
C32 0.053(4) 0.045(4) 0.054(4) 0.014(3) 0.014(3) -0.006(3)
C33 0.073(5) 0.045(4) 0.063(5) 0.007(3) 0.032(4) 0.005(3)
C34 0.070(5) 0.046(4) 0.056(4) 0.000(3) 0.041(4) 0.001(3)
C35 0.137(5) 0.064(3) 0.094(3) 0.018(3) 0.039(3) -0.008(3)
C36 0.137(5) 0.064(3) 0.094(3) 0.018(3) 0.039(3) -0.008(3)
C37 0.137(5) 0.064(3) 0.094(3) 0.018(3) 0.039(3) -0.008(3)
C38 0.039(3) 0.034(3) 0.048(3) 0.006(2) 0.023(3) 0.008(2)
C39 0.050(4) 0.035(3) 0.064(4) 0.003(3) 0.020(3) 0.005(3)
C40 0.065(5) 0.035(3) 0.078(5) 0.000(3) 0.034(4) 0.010(3)
C41 0.052(4) 0.048(4) 0.073(5) 0.020(3) 0.040(4) 0.019(3)
C42 0.036(3) 0.062(4) 0.069(5) 0.013(4) 0.008(3) 0.004(3)
C43 0.044(4) 0.043(3) 0.074(5) 0.006(3) 0.019(3) 0.003(3)
C44 0.100(4) 0.079(4) 0.129(5) 0.045(3) 0.071(4) 0.047(3)
C45 0.100(4) 0.079(4) 0.129(5) 0.045(3) 0.071(4) 0.047(3)
C46 0.100(4) 0.079(4) 0.129(5) 0.045(3) 0.071(4) 0.047(3)
C47 0.042(3) 0.034(3) 0.035(3) 0.006(2) 0.018(3) 0.007(2)
C48 0.052(4) 0.039(4) 0.135(8) -0.021(4) 0.037(5) -0.006(3)
C49 0.060(5) 0.040(4) 0.145(9) -0.031(5) 0.036(5) 0.004(3)
C50 0.051(4) 0.035(3) 0.055(4) 0.006(3) 0.028(3) 0.010(3)
C51 0.062(4) 0.039(4) 0.117(7) -0.006(4) 0.057(5) -0.008(3)
C52 0.067(5) 0.030(3) 0.105(6) -0.010(3) 0.056(5) -0.004(3)
C53 0.092(3) 0.087(3) 0.139(5) 0.014(3) 0.069(3) 0.036(3)
C54 0.092(3) 0.087(3) 0.139(5) 0.014(3) 0.069(3) 0.036(3)
C55 0.092(3) 0.087(3) 0.139(5) 0.014(3) 0.069(3) 0.036(3)
C56 0.053(4) 0.044(3) 0.038(3) 0.005(3) 0.023(3) 0.009(3)
C57 0.087(6) 0.093(6) 0.051(4) 0.006(4) 0.047(4) 0.025(5)
C58 0.107(7) 0.058(5) 0.060(5) -0.003(4) 0.049(5) 0.021(5)
C59 0.062(5) 0.094(6) 0.068(5) -0.007(4) 0.041(4) -0.017(4)
C60 0.107(7) 0.053(4) 0.083(6) -0.011(4) 0.053(5) -0.016(4)
C61 0.044(3) 0.042(3) 0.037(3) 0.001(3) 0.018(3) 0.002(3)
C62 0.077(5) 0.050(4) 0.058(4) 0.020(3) 0.027(4) 0.017(4)
C63 0.068(5) 0.068(5) 0.052(4) 0.013(4) 0.005(4) 0.014(4)
C64 0.059(4) 0.050(4) 0.067(5) 0.013(3) 0.024(4) -0.005(3)
C65 0.077(6) 0.074(6) 0.074(6) -0.004(5) -0.002(5) -0.022(5)
P1 0.090(2) 0.0777(17) 0.178(3) 0.019(2) 0.083(2) 0.0158(15)
F1 0.274(13) 0.165(9) 0.52(2) 0.161(12) 0.296(15) 0.061(9)
F2 0.306(16) 0.194(10) 0.395(19) -0.082(12) 0.230(16) 0.044(10)
F3 0.093(5) 0.247(11) 0.251(11) -0.054(9) 0.068(6) -0.001(6)
F4 0.118(5) 0.124(5) 0.195(7) 0.041(5) 0.081(5) 0.020(4)
F5 0.210(9) 0.183(8) 0.162(7) -0.024(7) 0.105(7) -0.020(7)
F6 0.083(5) 0.377(16) 0.230(10) 0.171(11) 0.069(6) 0.060(7)
P2 0.1002(18) 0.0442(11) 0.131(2) 0.0023(12) 0.0855(18) 0.0010(11)
F7 0.180(9) 0.131(7) 0.282(13) 0.104(8) 0.005(8) -0.016(6)
F8 0.239(9) 0.114(5) 0.372(14) -0.113(7) 0.254(11) -0.066(6)
F9 0.153(6) 0.089(4) 0.282(9) -0.047(5) 0.176(7) -0.038(4)
F10 0.223(9) 0.139(6) 0.128(6) 0.038(5) 0.048(6) -0.020(6)
F11 0.139(5) 0.108(4) 0.173(6) -0.061(4) 0.120(5) -0.048(4)
F12 0.141(5) 0.092(4) 0.148(5) -0.033(4) 0.106(5) -0.045(4)
P3 0.0776(14) 0.0450(10) 0.0796(15) 0.0040(10) 0.0369(12) -0.0009(10)
F13 0.171(7) 0.112(5) 0.115(5) -0.006(4) 0.005(5) -0.027(5)
F14 0.154(6) 0.075(3) 0.183(6) 0.037(4) 0.114(5) 0.016(4)
F15 0.107(4) 0.061(3) 0.195(7) 0.025(4) 0.080(5) 0.026(3)
F16 0.147(6) 0.086(4) 0.108(5) -0.023(3) 0.014(4) 0.011(4)
F17 0.123(5) 0.110(5) 0.168(6) 0.041(4) 0.087(5) -0.005(4)
F18 0.120(4) 0.063(3) 0.154(5) -0.012(3) 0.076(4) 0.015(3)
P4 0.0854(19) 0.0918(19) 0.111(2) 0.0255(17) 0.0521(17) 0.0096(14)
F19 0.57(3) 0.156(8) 0.248(12) -0.065(8) 0.296(16) -0.072(12)
F20 0.108(5) 0.314(12) 0.147(7) 0.082(8) 0.074(5) 0.030(7)
F21 0.110(5) 0.181(7) 0.259(10) 0.135(7) 0.101(6) 0.040(5)
F22 0.203(10) 0.173(9) 0.320(14) -0.099(9) 0.147(10) -0.024(7)
F23 0.071(5) 0.52(2) 0.198(9) 0.216(12) 0.016(5) -0.017(8)
F24 0.198(8) 0.137(6) 0.151(6) 0.040(5) 0.089(6) -0.026(6)
P5 0.122(2) 0.0624(14) 0.0653(14) 0.0019(11) 0.0344(14) -0.0001(14)
F25 0.173(8) 0.141(6) 0.178(8) 0.013(6) 0.050(6) -0.061(6)
F26 0.271(10) 0.108(5) 0.175(7) 0.011(5) 0.159(8) 0.044(6)
F27 0.270(10) 0.088(4) 0.077(4) 0.000(3) 0.019(5) -0.043(5)
F28 0.154(7) 0.181(8) 0.129(6) 0.019(5) 0.060(5) -0.033(6)
F29 0.248(10) 0.151(7) 0.105(5) -0.010(5) 0.032(6) 0.101(7)
F30 0.155(6) 0.130(5) 0.064(3) 0.004(3) 0.026(4) 0.028(4)
P6 0.088(4) 0.108(4) 0.087(4) 0.008(3) 0.047(3) 0.015(3)
F31 0.65(6) 0.092(12) 0.26(3) 0.010(14) 0.32(4) 0.08(2)
F32 0.24(2) 0.25(2) 0.105(11) 0.017(12) 0.081(12) 0.137(17)
F33 0.142(16) 0.64(6) 0.086(11) -0.04(2) 0.020(11) 0.15(3)
F34 0.221(18) 0.098(10) 0.225(18) 0.019(11) 0.167(16) -0.005(11)
F35 0.240(16) 0.105(9) 0.097(9) -0.010(7) 0.115(11) -0.049(10)
F36 0.185(19) 0.22(2) 0.31(3) -0.12(2) 0.13(2) -0.087(17)
P7 0.0591(15) 0.0620(15) 0.0475(14) 0.000 0.0321(13) 0.000
F39 0.105(4) 0.203(7) 0.056(3) -0.016(4) 0.031(3) -0.014(5)
F38 0.129(5) 0.161(6) 0.120(5) 0.034(5) 0.055(4) -0.043(5)
F37 0.339(13) 0.220(9) 0.137(6) -0.082(6) 0.157(8) -0.212(9)

loop_
_atom_type_symbol
_atom_type_description
_atom_type_scat_dispersion_real
_atom_type_scat_dispersion_imag
_atom_type_scat_source
C C 0.0033 0.0016 'International Tables Vol C Tables 4.2.6.8 and 6.1.1.4'
H H 0.0000 0.0000 'International Tables Vol C Tables 4.2.6.8 and 6.1.1.4'
N N 0.0061 0.0033 'International Tables Vol C Tables 4.2.6.8 and 6.1.1.4'
F F 0.0171 0.0103 'International Tables Vol C Tables 4.2.6.8 and 6.1.1.4'
P P 0.1023 0.0942 'International Tables Vol C Tables 4.2.6.8 and 6.1.1.4'
S S 0.1246 0.1234 'International Tables Vol C Tables 4.2.6.8 and 6.1.1.4'
Pd Pd -0.9988 1.0072 'International Tables Vol C Tables 4.2.6.8 and 6.1.1.4'
Ag Ag -0.8971 1.1015 'International Tables Vol C Tables 4.2.6.8 and 6.1.1.4'

loop_
_geom_angle_atom_site_label_1
_geom_angle_atom_site_label_2
_geom_angle_atom_site_label_3
_geom_angle
_geom_angle_site_symmetry_1
_geom_angle_site_symmetry_3
S3 Ag1 S1 144.61(6) . .
S3 Ag1 S2 121.74(5) . .
S1 Ag1 S2 76.69(5) . .
S3 Ag1 S4 101.93(5) . 7_666
S1 Ag1 S4 99.66(5) . 7_666
S2 Ag1 S4 107.77(5) . 7_666
S3 Ag1 Pd1 122.50(4) . .
S1 Ag1 Pd1 46.19(4) . .
S2 Ag1 Pd1 46.18(4) . .
S4 Ag1 Pd1 135.32(4) 7_666 .
S3 Ag2 S4 134.28(6) . .
S3 Ag2 S5 110.24(5) . 7_666
S4 Ag2 S5 115.06(5) . 7_666
S3 Ag2 Ag2 118.32(4) . 7_666
S4 Ag2 Ag2 76.45(4) . 7_666
S5 Ag2 Ag2 79.89(4) 7_666 7_666
C1 Pd1 C6 94.6(13) . .
C6 Pd1 C1A 90.4(7) . .
C1 Pd1 S1 165.6(7) . .
C6 Pd1 S1 91.24(17) . .
C1A Pd1 S1 174.8(5) . .
C1 Pd1 S2 88.3(13) . .
C6 Pd1 S2 176.96(17) . .
C1A Pd1 S2 92.3(7) . .
S1 Pd1 S2 86.19(5) . .
C1 Pd1 Ag1 133.5(13) . .
C6 Pd1 Ag1 122.59(17) . .
C1A Pd1 Ag1 131.6(7) . .
S1 Pd1 Ag1 50.78(5) . .
S2 Pd1 Ag1 54.42(4) . .
C56 Pd2 C61 91.1(2) . .
C56 Pd2 S4 174.26(18) . .
C61 Pd2 S4 94.38(17) . .
C56 Pd2 S5 89.90(17) . .
C61 Pd2 S5 174.62(18) . .
S4 Pd2 S5 84.74(5) . .
C11 S1 Pd1 110.7(2) . .
C11 S1 Ag1 114.3(2) . .
Pd1 S1 Ag1 83.04(5) . .
C20 S2 Pd1 103.85(19) . .
C20 S2 Ag1 111.9(2) . .
Pd1 S2 Ag1 79.40(5) . .
C29 S3 Ag1 110.2(2) . .
C29 S3 Ag2 108.0(2) . .
Ag1 S3 Ag2 93.05(6) . .
C38 S4 Pd2 113.6(2) . .
C38 S4 Ag2 112.3(2) . .
Pd2 S4 Ag2 88.28(5) . .
C38 S4 Ag1 106.61(19) . 7_666
Pd2 S4 Ag1 109.67(5) . 7_666
Ag2 S4 Ag1 125.44(6) . 7_666
C47 S5 Pd2 109.32(19) . .
C47 S5 Ag2 106.7(2) . 7_666
Pd2 S5 Ag2 116.29(6) . 7_666
C2 N1 C1 117.8(17) . .
C2 N1 C4 120.7(18) . .
C1 N1 C4 121.4(16) . .
C1 N2 C3 110.2(16) . .
C1 N2 C5 124.6(16) . .
C3 N2 C5 125.2(16) . .
N1 C1 N2 101.6(14) . .
N1 C1 Pd1 132.4(14) . .
N2 C1 Pd1 126.0(16) . .
N1 C2 C3 102.3(16) . .
N1 C2 H2 128.9 . .
C3 C2 H2 128.9 . .
C2 C3 N2 108.1(15) . .
C2 C3 H3 126.0 . .
N2 C3 H3 126.0 . .
N1 C4 H4A 109.5 . .
N1 C4 H4B 109.5 . .
H4A C4 H4B 109.5 . .
N1 C4 H4C 109.5 . .
H4A C4 H4C 109.5 . .
H4B C4 H4C 109.5 . .
N2 C5 H5A 109.5 . .
N2 C5 H5B 109.5 . .
H5A C5 H5B 109.5 . .
N2 C5 H5C 109.5 . .
H5A C5 H5C 109.5 . .
H5B C5 H5C 109.5 . .
C2A N1A C1A 115.1(14) . .
C2A N1A C4A 122.7(15) . .
C1A N1A C4A 122.0(11) . .
C1A N2A C3A 109.6(14) . .
C1A N2A C5A 124.5(12) . .
C3A N2A C5A 125.8(15) . .
N1A C1A N2A 103.4(11) . .
N1A C1A Pd1 129.5(11) . .
N2A C1A Pd1 127.1(10) . .
N1A C2A C3A 104.6(13) . .
N1A C2A H2A 127.7 . .
C3A C2A H2A 127.7 . .
C2A C3A N2A 107.2(13) . .
C2A C3A H3A 126.4 . .
N2A C3A H3A 126.4 . .
N1A C4A H4A1 109.5 . .
N1A C4A H4A2 109.5 . .
H4A1 C4A H4A2 109.5 . .
N1A C4A H4A3 109.5 . .
H4A1 C4A H4A3 109.5 . .
H4A2 C4A H4A3 109.5 . .
N2A C5A H5A1 109.5 . .
N2A C5A H5A2 109.5 . .
H5A1 C5A H5A2 109.5 . .
N2A C5A H5A3 109.5 . .
H5A1 C5A H5A3 109.5 . .
H5A2 C5A H5A3 109.5 . .
C6 N3 C7 110.9(7) . .
C6 N3 C9 124.3(6) . .
C7 N3 C9 124.7(7) . .
C6 N4 C8 110.5(7) . .
C6 N4 C10 125.1(7) . .
C8 N4 C10 124.4(7) . .
C19 N5 C17 114.8(11) . .
C19 N5 C14 111.2(7) . .
C17 N5 C14 113.3(7) . .
C17A N5 C14 109.5(11) . .
C17A N5 C19A 114.9(19) . .
C14 N5 C19A 109.7(10) . .
C19 N5 C18 108.2(10) . .
C17 N5 C18 99.4(10) . .
C14 N5 C18 109.0(7) . .
C17A N5 C18A 110.6(18) . .
C14 N5 C18A 111.7(11) . .
C19A N5 C18A 100.2(17) . .
C28A N6 C23 110.4(15) . .
C26 N6 C23 112.9(8) . .
C28A N6 C27A 121(2) . .
C23 N6 C27A 108.7(9) . .
C26 N6 C27 108.6(12) . .
C23 N6 C27 113.2(7) . .
C26 N6 C28 110.4(14) . .
C23 N6 C28 107.1(11) . .
C27 N6 C28 104.2(13) . .
C28A N6 C26A 103(2) . .
C23 N6 C26A 110.7(12) . .
C27A N6 C26A 102.4(18) . .
C37 N7 C36 111.5(9) . .
C37 N7 C32 115.0(8) . .
C36 N7 C32 111.2(7) . .
C37 N7 C35 105.7(8) . .
C36 N7 C35 102.7(8) . .
C32 N7 C35 110.0(7) . .
C46 N8 C45 110.5(7) . .
C46 N8 C41 109.9(5) . .
C45 N8 C41 109.5(6) . .
C46 N8 C44 108.3(7) . .
C45 N8 C44 107.0(7) . .
C41 N8 C44 111.6(6) . .
C55 N9 C54 108.6(8) . .
C55 N9 C53 110.6(9) . .
C54 N9 C53 103.4(8) . .
C55 N9 C50 109.3(7) . .
C54 N9 C50 114.7(8) . .
C53 N9 C50 110.1(7) . .
C56 N10 C57 110.3(6) . .
C56 N10 C59 126.0(6) . .
C57 N10 C59 123.7(6) . .
C56 N11 C58 109.9(6) . .
C56 N11 C60 126.8(6) . .
C58 N11 C60 123.2(6) . .
C61 N12 C62 110.4(6) . .
C61 N12 C64 126.6(5) . .
C62 N12 C64 123.0(6) . .
C61 N13 C63 110.5(6) . .
C61 N13 C65 125.7(6) . .
C63 N13 C65 123.8(6) . .
N3 C6 N4 104.8(6) . .
N3 C6 Pd1 126.6(5) . .
N4 C6 Pd1 128.4(5) . .
C8 C7 N3 106.9(7) . .
C8 C7 H7 126.5 . .
N3 C7 H7 126.5 . .
C7 C8 N4 106.9(7) . .
C7 C8 H8 126.5 . .
N4 C8 H8 126.5 . .
N3 C9 H9A 109.5 . .
N3 C9 H9B 109.5 . .
H9A C9 H9B 109.5 . .
N3 C9 H9C 109.5 . .
H9A C9 H9C 109.5 . .
H9B C9 H9C 109.5 . .
N4 C10 H10A 109.5 . .
N4 C10 H10B 109.5 . .
H10A C10 H10B 109.5 . .
N4 C10 H10C 109.5 . .
H10A C10 H10C 109.5 . .
H10B C10 H10C 109.5 . .
C12 C11 C16 118.2(6) . .
C12 C11 S1 119.6(5) . .
C16 C11 S1 122.2(5) . .
C11 C12 C13 121.3(6) . .
C11 C12 H12 119.4 . .
C13 C12 H12 119.4 . .
C14 C13 C12 119.9(6) . .
C14 C13 H13 120.0 . .
C12 C13 H13 120.0 . .
C15 C14 C13 120.2(6) . .
C15 C14 N5 120.6(6) . .
C13 C14 N5 119.2(6) . .
C14 C15 C16 119.8(7) . .
C14 C15 H15 120.1 . .
C16 C15 H15 120.1 . .
C11 C16 C15 120.6(6) . .
C11 C16 H16 119.7 . .
C15 C16 H16 119.7 . .
N5 C17 H17A 109.5 . .
N5 C17 H17B 109.5 . .
H17A C17 H17B 109.5 . .
N5 C17 H17C 109.5 . .
H17A C17 H17C 109.5 . .
H17B C17 H17C 109.5 . .
N5 C18 H18A 109.5 . .
N5 C18 H18B 109.5 . .
H18A C18 H18B 109.5 . .
N5 C18 H18C 109.5 . .
H18A C18 H18C 109.5 . .
H18B C18 H18C 109.5 . .
N5 C19 H19A 109.5 . .
N5 C19 H19B 109.5 . .
H19A C19 H19B 109.5 . .
N5 C19 H19C 109.5 . .
H19A C19 H19C 109.5 . .
H19B C19 H19C 109.5 . .
N5 C17A H17D 109.5 . .
N5 C17A H17E 109.5 . .
H17D C17A H17E 109.5 . .
N5 C17A H17F 109.5 . .
H17D C17A H17F 109.5 . .
H17E C17A H17F 109.5 . .
N5 C18A H18D 109.5 . .
N5 C18A H18E 109.5 . .
H18D C18A H18E 109.5 . .
N5 C18A H18F 109.5 . .
H18D C18A H18F 109.5 . .
H18E C18A H18F 109.5 . .
N5 C19A H19D 109.5 . .
N5 C19A H19E 109.5 . .
H19D C19A H19E 109.5 . .
N5 C19A H19F 109.5 . .
H19D C19A H19F 109.5 . .
H19E C19A H19F 109.5 . .
C21 C20 C25 118.1(6) . .
C21 C20 S2 122.4(4) . .
C25 C20 S2 119.5(5) . .
C22 C21 C20 121.2(6) . .
C22 C21 H21 119.4 . .
C20 C21 H21 119.4 . .
C21 C22 C23 119.8(7) . .
C21 C22 H22 120.1 . .
C23 C22 H22 120.1 . .
C24 C23 C22 120.1(6) . .
C24 C23 N6 120.3(6) . .
C22 C23 N6 119.5(6) . .
C23 C24 C25 119.9(6) . .
C23 C24 H24 120.1 . .
C25 C24 H24 120.1 . .
C24 C25 C20 120.7(6) . .
C24 C25 H25 119.6 . .
C20 C25 H25 119.6 . .
N6 C26 H26A 109.5 . .
N6 C26 H26B 109.5 . .
H26A C26 H26B 109.5 . .
N6 C26 H26C 109.5 . .
H26A C26 H26C 109.5 . .
H26B C26 H26C 109.5 . .
N6 C27 H27A 109.5 . .
N6 C27 H27B 109.5 . .
H27A C27 H27B 109.5 . .
N6 C27 H27C 109.5 . .
H27A C27 H27C 109.5 . .
H27B C27 H27C 109.5 . .
N6 C28 H28A 109.5 . .
N6 C28 H28B 109.5 . .
H28A C28 H28B 109.5 . .
N6 C28 H28C 109.5 . .
H28A C28 H28C 109.5 . .
H28B C28 H28C 109.5 . .
N6 C26A H26D 109.5 . .
N6 C26A H26E 109.5 . .
H26D C26A H26E 109.5 . .
N6 C26A H26F 109.5 . .
H26D C26A H26F 109.5 . .
H26E C26A H26F 109.5 . .
N6 C27A H27D 109.5 . .
N6 C27A H27E 109.5 . .
H27D C27A H27E 109.5 . .
N6 C27A H27F 109.5 . .
H27D C27A H27F 109.5 . .
H27E C27A H27F 109.5 . .
N6 C28A H28D 109.5 . .
N6 C28A H28E 109.5 . .
H28D C28A H28E 109.5 . .
N6 C28A H28F 109.5 . .
H28D C28A H28F 109.5 . .
H28E C28A H28F 109.5 . .
C30 C29 C34 118.1(6) . .
C30 C29 S3 118.7(5) . .
C34 C29 S3 123.2(5) . .
C29 C30 C31 121.1(7) . .
C29 C30 H30 119.4 . .
C31 C30 H30 119.4 . .
C32 C31 C30 120.2(7) . .
C32 C31 H31 119.9 . .
C30 C31 H31 119.9 . .
C33 C32 C31 119.2(6) . .
C33 C32 N7 121.7(7) . .
C31 C32 N7 119.1(7) . .
C32 C33 C34 120.5(7) . .
C32 C33 H33 119.7 . .
C34 C33 H33 119.7 . .
C29 C34 C33 120.7(6) . .
C29 C34 H34 119.7 . .
C33 C34 H34 119.7 . .
N7 C35 H35A 109.5 . .
N7 C35 H35B 109.5 . .
H35A C35 H35B 109.5 . .
N7 C35 H35C 109.5 . .
H35A C35 H35C 109.5 . .
H35B C35 H35C 109.5 . .
N7 C36 H36A 109.5 . .
N7 C36 H36B 109.5 . .
H36A C36 H36B 109.5 . .
N7 C36 H36C 109.5 . .
H36A C36 H36C 109.5 . .
H36B C36 H36C 109.5 . .
N7 C37 H37A 109.5 . .
N7 C37 H37B 109.5 . .
H37A C37 H37B 109.5 . .
N7 C37 H37C 109.5 . .
H37A C37 H37C 109.5 . .
H37B C37 H37C 109.5 . .
C43 C38 C39 118.8(6) . .
C43 C38 S4 120.2(5) . .
C39 C38 S4 121.0(5) . .
C38 C39 C40 120.6(6) . .
C38 C39 H39 119.7 . .
C40 C39 H39 119.7 . .
C41 C40 C39 119.7(6) . .
C41 C40 H40 120.1 . .
C39 C40 H40 120.1 . .
C40 C41 C42 120.3(6) . .
C40 C41 N8 121.7(7) . .
C42 C41 N8 118.0(7) . .
C43 C42 C41 119.7(6) . .
C43 C42 H42 120.2 . .
C41 C42 H42 120.2 . .
C38 C43 C42 120.9(6) . .
C38 C43 H43 119.6 . .
C42 C43 H43 119.6 . .
N8 C44 H44A 109.5 . .
N8 C44 H44B 109.5 . .
H44A C44 H44B 109.5 . .
N8 C44 H44C 109.5 . .
H44A C44 H44C 109.5 . .
H44B C44 H44C 109.5 . .
N8 C45 H45A 109.5 . .
N8 C45 H45B 109.5 . .
H45A C45 H45B 109.5 . .
N8 C45 H45C 109.5 . .
H45A C45 H45C 109.5 . .
H45B C45 H45C 109.5 . .
N8 C46 H46A 109.5 . .
N8 C46 H46B 109.5 . .
H46A C46 H46B 109.5 . .
N8 C46 H46C 109.5 . .
H46A C46 H46C 109.5 . .
H46B C46 H46C 109.5 . .
C52 C47 C48 117.3(6) . .
C52 C47 S5 122.9(4) . .
C48 C47 S5 119.8(5) . .
C47 C48 C49 121.1(7) . .
C47 C48 H48 119.4 . .
C49 C48 H48 119.4 . .
C50 C49 C48 120.2(6) . .
C50 C49 H49 119.9 . .
C48 C49 H49 119.9 . .
C49 C50 C51 119.5(6) . .
C49 C50 N9 120.9(6) . .
C51 C50 N9 119.5(7) . .
C50 C51 C52 120.1(6) . .
C50 C51 H51 119.9 . .
C52 C51 H51 119.9 . .
C47 C52 C51 121.7(6) . .
C47 C52 H52 119.1 . .
C51 C52 H52 119.1 . .
N9 C53 H53A 109.5 . .
N9 C53 H53B 109.5 . .
H53A C53 H53B 109.5 . .
N9 C53 H53C 109.5 . .
H53A C53 H53C 109.5 . .
H53B C53 H53C 109.5 . .
N9 C54 H54A 109.5 . .
N9 C54 H54B 109.5 . .
H54A C54 H54B 109.5 . .
N9 C54 H54C 109.5 . .
H54A C54 H54C 109.5 . .
H54B C54 H54C 109.5 . .
N9 C55 H55A 109.5 . .
N9 C55 H55B 109.5 . .
H55A C55 H55B 109.5 . .
N9 C55 H55C 109.5 . .
H55A C55 H55C 109.5 . .
H55B C55 H55C 109.5 . .
N10 C56 N11 105.5(5) . .
N10 C56 Pd2 127.5(5) . .
N11 C56 Pd2 126.7(5) . .
C58 C57 N10 107.1(7) . .
C58 C57 H57 126.4 . .
N10 C57 H57 126.4 . .
C57 C58 N11 107.1(7) . .
C57 C58 H58 126.4 . .
N11 C58 H58 126.4 . .
N10 C59 H59A 109.5 . .
N10 C59 H59B 109.5 . .
H59A C59 H59B 109.5 . .
N10 C59 H59C 109.5 . .
H59A C59 H59C 109.5 . .
H59B C59 H59C 109.5 . .
N11 C60 H60A 109.5 . .
N11 C60 H60B 109.5 . .
H60A C60 H60B 109.5 . .
N11 C60 H60C 109.5 . .
H60A C60 H60C 109.5 . .
H60B C60 H60C 109.5 . .
N12 C61 N13 105.4(5) . .
N12 C61 Pd2 129.6(5) . .
N13 C61 Pd2 124.9(5) . .
C63 C62 N12 107.3(6) . .
C63 C62 H62 126.4 . .
N12 C62 H62 126.4 . .
C62 C63 N13 106.5(6) . .
C62 C63 H63 126.7 . .
N13 C63 H63 126.7 . .
N12 C64 H64A 109.5 . .
N12 C64 H64B 109.5 . .
H64A C64 H64B 109.5 . .
N12 C64 H64C 109.5 . .
H64A C64 H64C 109.5 . .
H64B C64 H64C 109.5 . .
N13 C65 H65A 109.5 . .
N13 C65 H65B 109.5 . .
H65A C65 H65B 109.5 . .
N13 C65 H65C 109.5 . .
H65A C65 H65C 109.5 . .
H65B C65 H65C 109.5 . .
F6 P1 F1 90.2(6) . .
F6 P1 F5 95.9(7) . .
F1 P1 F5 87.6(6) . .
F6 P1 F2 90.0(7) . .
F1 P1 F2 94.8(7) . .
F5 P1 F2 173.6(7) . .
F6 P1 F4 89.9(5) . .
F1 P1 F4 178.3(7) . .
F5 P1 F4 90.7(5) . .
F2 P1 F4 86.9(6) . .
F6 P1 F3 177.7(7) . .
F1 P1 F3 91.1(6) . .
F5 P1 F3 86.0(5) . .
F2 P1 F3 88.0(7) . .
F4 P1 F3 88.9(5) . .
F7 P2 F10 175.6(6) . .
F7 P2 F9 93.8(5) . .
F10 P2 F9 90.5(5) . .
F7 P2 F11 91.0(6) . .
F10 P2 F11 88.0(5) . .
F9 P2 F11 89.1(3) . .
F7 P2 F8 90.6(7) . .
F10 P2 F8 90.3(6) . .
F9 P2 F8 91.6(4) . .
F11 P2 F8 178.2(6) . .
F7 P2 F12 88.0(5) . .
F10 P2 F12 87.8(5) . .
F9 P2 F12 178.3(5) . .
F11 P2 F12 91.0(3) . .
F8 P2 F12 88.3(4) . .
F13 P3 F17 92.2(4) . .
F13 P3 F15 89.8(4) . .
F17 P3 F15 87.9(3) . .
F13 P3 F18 90.0(4) . .
F17 P3 F18 92.5(3) . .
F15 P3 F18 179.5(3) . .
F13 P3 F16 178.8(5) . .
F17 P3 F16 87.6(4) . .
F15 P3 F16 91.4(4) . .
F18 P3 F16 88.9(4) . .
F13 P3 F14 89.2(4) . .
F17 P3 F14 178.5(4) . .
F15 P3 F14 91.4(3) . .
F18 P3 F14 88.1(3) . .
F16 P3 F14 91.0(4) . .
F19 P4 F23 99.3(9) . .
F19 P4 F22 172.4(9) . .
F23 P4 F22 87.7(8) . .
F19 P4 F21 84.8(6) . .
F23 P4 F21 89.0(5) . .
F22 P4 F21 98.3(6) . .
F19 P4 F24 89.5(5) . .
F23 P4 F24 89.2(5) . .
F22 P4 F24 87.6(6) . .
F21 P4 F24 173.7(6) . .
F19 P4 F20 88.7(8) . .
F23 P4 F20 172.0(8) . .
F22 P4 F20 84.4(6) . .
F21 P4 F20 91.3(4) . .
F24 P4 F20 91.3(5) . .
F26 P5 F25 92.0(5) . .
F26 P5 F27 91.6(5) . .
F25 P5 F27 90.6(5) . .
F26 P5 F30 90.1(4) . .
F25 P5 F30 93.6(5) . .
F27 P5 F30 175.4(5) . .
F26 P5 F29 178.3(6) . .
F25 P5 F29 86.4(6) . .
F27 P5 F29 88.9(4) . .
F30 P5 F29 89.5(4) . .
F26 P5 F28 88.5(5) . .
F25 P5 F28 179.4(5) . .
F27 P5 F28 89.2(4) . .
F30 P5 F28 86.6(4) . .
F29 P5 F28 93.1(6) . .
F36 P6 F31 93.6(13) . .
F36 P6 F35 84.6(10) . .
F31 P6 F35 86.7(9) . .
F36 P6 F33 166.4(14) . .
F31 P6 F33 100.0(14) . .
F35 P6 F33 96.9(9) . .
F36 P6 F32 89.6(11) . .
F31 P6 F32 92.4(10) . .
F35 P6 F32 174.0(10) . .
F33 P6 F32 89.0(9) . .
F36 P6 F34 84.4(10) . .
F31 P6 F34 177.7(12) . .
F35 P6 F34 92.0(8) . .
F33 P6 F34 82.1(11) . .
F32 P6 F34 88.7(9) . .
F37 P7 F37 97.8(9) 2_656 .
F37 P7 F38 87.0(5) 2_656 .
F37 P7 F38 174.9(6) . .
F37 P7 F38 174.9(6) 2_656 2_656
F37 P7 F38 87.0(5) . 2_656
F38 P7 F38 88.2(6) . 2_656
F37 P7 F39 91.7(4) 2_656 2_656
F37 P7 F39 90.5(4) . 2_656
F38 P7 F39 90.9(4) . 2_656
F38 P7 F39 86.6(4) 2_656 2_656
F37 P7 F39 90.5(4) 2_656 .
F37 P7 F39 91.7(4) . .
F38 P7 F39 86.6(4) . .
F38 P7 F39 91.0(4) 2_656 .
F39 P7 F39 176.6(6) 2_656 .

loop_
_geom_bond_atom_site_label_1
_geom_bond_atom_site_label_2
_geom_bond_distance
_geom_bond_site_symmetry_2
Ag1 S3 2.4536(18) .
Ag1 S1 2.5351(18) .
Ag1 S2 2.6875(17) .
Ag1 S4 2.7404(15) 7_666
Ag1 Pd1 3.2482(9) .
Ag2 S3 2.4834(16) .
Ag2 S4 2.5057(16) .
Ag2 S5 2.5618(17) 7_666
Ag2 Ag2 3.0004(10) 7_666
Pd1 C1 1.98(2) .
Pd1 C6 2.011(6) .
Pd1 C1A 2.033(13) .
Pd1 S1 2.3613(16) .
Pd1 S2 2.3841(17) .
Pd2 C56 2.016(6) .
Pd2 C61 2.022(6) .
Pd2 S4 2.3620(15) .
Pd2 S5 2.3731(15) .
S1 C11 1.768(6) .
S2 C20 1.785(6) .
S3 C29 1.766(6) .
S4 C38 1.777(6) .
S4 Ag1 2.7401(15) 7_666
S5 C47 1.771(6) .
S5 Ag2 2.5617(17) 7_666
N1 C2 1.324(18) .
N1 C1 1.340(17) .
N1 C4 1.466(18) .
N2 C1 1.353(16) .
N2 C3 1.388(19) .
N2 C5 1.44(2) .
C2 C3 1.37(2) .
C2 H2 0.9500 .
C3 H3 0.9500 .
C4 H4A 0.9800 .
C4 H4B 0.9800 .
C4 H4C 0.9800 .
C5 H5A 0.9800 .
C5 H5B 0.9800 .
C5 H5C 0.9800 .
N1A C2A 1.321(15) .
N1A C1A 1.348(14) .
N1A C4A 1.474(17) .
N2A C1A 1.353(15) .
N2A C3A 1.391(17) .
N2A C5A 1.434(19) .
C2A C3A 1.38(2) .
C2A H2A 0.9500 .
C3A H3A 0.9500 .
C4A H4A1 0.9800 .
C4A H4A2 0.9800 .
C4A H4A3 0.9800 .
C5A H5A1 0.9800 .
C5A H5A2 0.9800 .
C5A H5A3 0.9800 .
N3 C6 1.330(8) .
N3 C7 1.377(9) .
N3 C9 1.423(10) .
N4 C6 1.354(8) .
N4 C8 1.370(10) .
N4 C10 1.462(11) .
N5 C19 1.447(17) .
N5 C17 1.457(18) .
N5 C17A 1.47(3) .
N5 C14 1.506(8) .
N5 C19A 1.51(3) .
N5 C18 1.540(17) .
N5 C18A 1.56(3) .
N6 C28A 1.36(3) .
N6 C26 1.387(15) .
N6 C23 1.504(8) .
N6 C27A 1.54(2) .
N6 C27 1.557(18) .
N6 C28 1.59(2) .
N6 C26A 1.61(3) .
N7 C37 1.426(13) .
N7 C36 1.467(12) .
N7 C32 1.482(9) .
N7 C35 1.548(13) .
N8 C46 1.471(10) .
N8 C45 1.510(12) .
N8 C41 1.513(8) .
N8 C44 1.515(12) .
N9 C55 1.467(12) .
N9 C54 1.482(12) .
N9 C53 1.488(13) .
N9 C50 1.492(9) .
N10 C56 1.335(8) .
N10 C57 1.385(9) .
N10 C59 1.457(9) .
N11 C56 1.348(8) .
N11 C58 1.384(9) .
N11 C60 1.445(9) .
N12 C61 1.337(8) .
N12 C62 1.387(8) .
N12 C64 1.451(9) .
N13 C61 1.350(8) .
N13 C63 1.386(9) .
N13 C65 1.459(10) .
C7 C8 1.326(13) .
C7 H7 0.9500 .
C8 H8 0.9500 .
C9 H9A 0.9800 .
C9 H9B 0.9800 .
C9 H9C 0.9800 .
C10 H10A 0.9800 .
C10 H10B 0.9800 .
C10 H10C 0.9800 .
C11 C12 1.379(8) .
C11 C16 1.388(9) .
C12 C13 1.379(9) .
C12 H12 0.9500 .
C13 C14 1.371(9) .
C13 H13 0.9500 .
C14 C15 1.368(9) .
C15 C16 1.391(9) .
C15 H15 0.9500 .
C16 H16 0.9500 .
C17 H17A 0.9800 .
C17 H17B 0.9800 .
C17 H17C 0.9800 .
C18 H18A 0.9800 .
C18 H18B 0.9800 .
C18 H18C 0.9800 .
C19 H19A 0.9800 .
C19 H19B 0.9800 .
C19 H19C 0.9800 .
C17A H17D 0.9800 .
C17A H17E 0.9800 .
C17A H17F 0.9800 .
C18A H18D 0.9800 .
C18A H18E 0.9800 .
C18A H18F 0.9800 .
C19A H19D 0.9800 .
C19A H19E 0.9800 .
C19A H19F 0.9800 .
C20 C21 1.384(8) .
C20 C25 1.392(8) .
C21 C22 1.375(9) .
C21 H21 0.9500 .
C22 C23 1.377(9) .
C22 H22 0.9500 .
C23 C24 1.376(10) .
C24 C25 1.381(9) .
C24 H24 0.9500 .
C25 H25 0.9500 .
C26 H26A 0.9800 .
C26 H26B 0.9800 .
C26 H26C 0.9800 .
C27 H27A 0.9800 .
C27 H27B 0.9800 .
C27 H27C 0.9800 .
C28 H28A 0.9800 .
C28 H28B 0.9800 .
C28 H28C 0.9800 .
C26A H26D 0.9800 .
C26A H26E 0.9800 .
C26A H26F 0.9800 .
C27A H27D 0.9800 .
C27A H27E 0.9800 .
C27A H27F 0.9800 .
C28A H28D 0.9800 .
C28A H28E 0.9800 .
C28A H28F 0.9800 .
C29 C30 1.378(9) .
C29 C34 1.388(8) .
C30 C31 1.389(10) .
C30 H30 0.9500 .
C31 C32 1.379(10) .
C31 H31 0.9500 .
C32 C33 1.370(10) .
C33 C34 1.391(9) .
C33 H33 0.9500 .
C34 H34 0.9500 .
C35 H35A 0.9800 .
C35 H35B 0.9800 .
C35 H35C 0.9800 .
C36 H36A 0.9800 .
C36 H36B 0.9800 .
C36 H36C 0.9800 .
C37 H37A 0.9800 .
C37 H37B 0.9800 .
C37 H37C 0.9800 .
C38 C43 1.373(9) .
C38 C39 1.382(8) .
C39 C40 1.390(9) .
C39 H39 0.9500 .
C40 C41 1.356(10) .
C40 H40 0.9500 .
C41 C42 1.385(10) .
C42 C43 1.376(9) .
C42 H42 0.9500 .
C43 H43 0.9500 .
C44 H44A 0.9800 .
C44 H44B 0.9800 .
C44 H44C 0.9800 .
C45 H45A 0.9800 .
C45 H45B 0.9800 .
C45 H45C 0.9800 .
C46 H46A 0.9800 .
C46 H46B 0.9800 .
C46 H46C 0.9800 .
C47 C52 1.367(9) .
C47 C48 1.369(9) .
C48 C49 1.401(10) .
C48 H48 0.9500 .
C49 C50 1.348(10) .
C49 H49 0.9500 .
C50 C51 1.361(9) .
C51 C52 1.386(9) .
C51 H51 0.9500 .
C52 H52 0.9500 .
C53 H53A 0.9800 .
C53 H53B 0.9800 .
C53 H53C 0.9800 .
C54 H54A 0.9800 .
C54 H54B 0.9800 .
C54 H54C 0.9800 .
C55 H55A 0.9800 .
C55 H55B 0.9800 .
C55 H55C 0.9800 .
C57 C58 1.320(12) .
C57 H57 0.9500 .
C58 H58 0.9500 .
C59 H59A 0.9800 .
C59 H59B 0.9800 .
C59 H59C 0.9800 .
C60 H60A 0.9800 .
C60 H60B 0.9800 .
C60 H60C 0.9800 .
C62 C63 1.331(11) .
C62 H62 0.9500 .
C63 H63 0.9500 .
C64 H64A 0.9800 .
C64 H64B 0.9800 .
C64 H64C 0.9800 .
C65 H65A 0.9800 .
C65 H65B 0.9800 .
C65 H65C 0.9800 .
P1 F6 1.492(7) .
P1 F1 1.507(8) .
P1 F5 1.540(8) .
P1 F2 1.548(10) .
P1 F4 1.555(7) .
P1 F3 1.562(8) .
P2 F7 1.533(9) .
P2 F10 1.545(8) .
P2 F9 1.551(6) .
P2 F11 1.552(6) .
P2 F8 1.557(7) .
P2 F12 1.600(6) .
P3 F13 1.555(7) .
P3 F17 1.568(6) .
P3 F15 1.571(5) .
P3 F18 1.571(5) .
P3 F16 1.577(6) .
P3 F14 1.584(6) .
P4 F19 1.481(10) .
P4 F23 1.489(8) .
P4 F22 1.522(10) .
P4 F21 1.555(7) .
P4 F24 1.559(7) .
P4 F20 1.567(8) .
P5 F26 1.542(7) .
P5 F25 1.551(8) .
P5 F27 1.552(7) .
P5 F30 1.571(6) .
P5 F29 1.571(8) .
P5 F28 1.593(8) .
P6 F36 1.462(13) .
P6 F31 1.483(13) .
P6 F35 1.508(10) .
P6 F33 1.520(14) .
P6 F32 1.548(12) .
P6 F34 1.561(12) .
P7 F37 1.513(6) 2_656
P7 F37 1.513(6) .
P7 F38 1.561(6) .
P7 F38 1.561(6) 2_656
P7 F39 1.565(5) 2_656
P7 F39 1.565(5) .
